data_7241803
loop_
_publ_author_name
'Chahine, Ali Y.'
'Turner, David R.'
'Batten, Stuart R.'

_publ_section_title
;
 Crystal engineering of coordination polymers using flexible
 tetracarboxylate linkers with embedded cyclohexyldiamine cores
;
_journal_issue 3
_journal_name_full CrystEngComm
_journal_page_first 569
_journal_page_last 590
_journal_paper_doi 10.1039/D0CE01620A
_journal_volume 23
_journal_year 2021
_chemical_formula_moiety 'C38 H40 Cd2 Cl2 N2 O10, 5(H2 O)'
_chemical_formula_sum 'C38 H50 Cd2 Cl2 N2 O15'
_chemical_formula_weight 1070.50
_space_group_crystal_system triclinic
_space_group_IT_number 2
_space_group_name_Hall '-P 1'
_space_group_name_H-M_alt 'P -1'
_atom_sites_solution_hydrogens mixed
_atom_sites_solution_primary dual
_audit_creation_date 2020-04-11
_audit_creation_method
;
Olex2 1.3
(compiled 2020.02.04 svn.rd84adfe8 for OlexSys, GUI svn.r6032)
;
_audit_update_record
;
2020-11-06 deposited with the CCDC.	2020-11-26 downloaded from the CCDC.
;
_cell_angle_alpha 98.87(3)
_cell_angle_beta 96.95(3)
_cell_angle_gamma 96.11(3)
_cell_formula_units_Z 1
_cell_length_a 9.4690(19)
_cell_length_b 10.395(2)
_cell_length_c 10.692(2)
_cell_measurement_reflns_used 4529
_cell_measurement_temperature 100
_cell_measurement_theta_max 31.584
_cell_measurement_theta_min 2.767
_cell_volume 1023.8(4)
_computing_cell_refinement 'XDS (Kabsch, 1993)'
_computing_data_collection 'AS QEGUI'
_computing_data_reduction 'XDS (Kabsch, 1993)'
_computing_molecular_graphics 'Olex2 1.3 (Dolomanov et al., 2009)'
_computing_publication_material 'Olex2 1.3 (Dolomanov et al., 2009)'
_computing_structure_refinement 'SHELXL 2018/3 (Sheldrick, 2015)'
_computing_structure_solution 'SHELXT 2018/2 (Sheldrick, 2018)'
_diffrn_ambient_temperature 100
_diffrn_measured_fraction_theta_full 0.858
_diffrn_measured_fraction_theta_max 0.659
_diffrn_measurement_device_type 'ADSC Quantum 210r'
_diffrn_measurement_method 'Omega Scan'
_diffrn_radiation_monochromator 'Silicon Double Crystal'
_diffrn_radiation_type Synchrotron
_diffrn_radiation_wavelength 0.71073
_diffrn_reflns_av_R_equivalents 0.0170
_diffrn_reflns_av_unetI/netI 0.0156
_diffrn_reflns_Laue_measured_fraction_full 0.858
_diffrn_reflns_Laue_measured_fraction_max 0.659
_diffrn_reflns_limit_h_max 13
_diffrn_reflns_limit_h_min -13
_diffrn_reflns_limit_k_max 14
_diffrn_reflns_limit_k_min -14
_diffrn_reflns_limit_l_max 14
_diffrn_reflns_limit_l_min -14
_diffrn_reflns_number 16709
_diffrn_reflns_point_group_measured_fraction_full 0.858
_diffrn_reflns_point_group_measured_fraction_max 0.659
_diffrn_reflns_theta_full 25.242
_diffrn_reflns_theta_max 31.584
_diffrn_reflns_theta_min 2.767
_diffrn_source 'MX1 Beamline Australian Synchrotron'
_diffrn_standards_number 0
_exptl_absorpt_coefficient_mu 1.242
_exptl_absorpt_correction_type multi-scan
_exptl_absorpt_process_details 'XDS (Kabsch, 1993)'
_exptl_crystal_colour colourless
_exptl_crystal_density_diffrn 1.736
_exptl_crystal_description plate
_exptl_crystal_F_000 542
_exptl_crystal_size_max 0.3
_exptl_crystal_size_mid 0.2
_exptl_crystal_size_min 0.1
_exptl_transmission_factor_max 0.4340
_exptl_transmission_factor_min 0.3904
_refine_diff_density_max 1.055
_refine_diff_density_min -1.080
_refine_diff_density_rms 0.098
_refine_ls_extinction_method none
_refine_ls_goodness_of_fit_ref 1.125
_refine_ls_hydrogen_treatment constr
_refine_ls_matrix_type full
_refine_ls_number_parameters 280
_refine_ls_number_reflns 4529
_refine_ls_number_restraints 2
_refine_ls_restrained_S_all 1.125
_refine_ls_R_factor_all 0.0288
_refine_ls_R_factor_gt 0.0281
_refine_ls_shift/su_max 0.000
_refine_ls_shift/su_mean 0.000
_refine_ls_structure_factor_coef Fsqd
_refine_ls_weighting_details 'w=1/[\s^2^(Fo^2^)+(0.0169P)^2^+2.8837P] where P=(Fo^2^+2Fc^2^)/3'
_refine_ls_weighting_scheme calc
_refine_ls_wR_factor_gt 0.0721
_refine_ls_wR_factor_ref 0.0726
_reflns_Friedel_coverage 0.000
_reflns_number_gt 4421
_reflns_number_total 4529
_reflns_threshold_expression 'I > 2\s(I)'
_cod_data_source_file d0ce01620a2.cif
_cod_data_source_block 1
_cod_depositor_comments
;
The following automatic conversions were performed:

data item '_exptl_absorpt_correction_type' value 'Multi-Scan' was
changed to 'multi-scan' in accordance with the
/home/data/users/saulius/crontab/automatic-downloads/rss-feeds/RSC/lib/dictionaries/cif_core.dic
dictionary named 'cif_core.dic' version 2.4.2 last updated on
2011-04-26.

Automatic conversion script
Id: cif_fix_values 7556 2019-12-06 15:28:31Z antanas 

 Adding full bibliography for 7241796--7241816.cif.
;
_cod_original_cell_volume 1023.7(4)
_cod_database_code 7241803
_shelx_shelxl_version_number 2018/3
_shelx_space_group_comment
;
The symmetry employed for this shelxl refinement is uniquely defined
by the following loop, which should always be used as a source of
symmetry information in preference to the above space-group names.
They are only intended as comments.
;
_olex2_refinement_description
;
1. Fixed Uiso
 At 1.2 times of:
  All C(H) groups, All C(H,H) groups
 At 1.5 times of:
  All N(H) groups, All O(H,H) groups, All O(H,H,H,H) groups
2. Restrained distances
 O5-H5B
 0.84 with sigma of 0.02
 O5-H5A
 0.84 with sigma of 0.02
3. Others
 Fixed Sof: O7(0.5) H7A(0.5) H7B(0.5)
4.a Free rotating group:
 O6(H6A,H6B), O7(H7A,H7B), O8(H5A,H5B,H8C,H8D)
4.b Ternary CH refined with riding coordinates:
 N1(H1), C17(H17)
4.c Secondary CH2 refined with riding coordinates:
 C8(H8A,H8B), C9(H9A,H9B), C18(H18A,H18B), C19(H19A,H19B)
4.d Aromatic/amide H refined with riding coordinates:
 C3(H3), C4(H4), C6(H6), C7(H7), C11(H11), C12(H12), C15(H15), C16(H16)
;
_olex2_submission_special_instructions 'No special instructions were received'

loop_
_space_group_symop_operation_xyz
'x, y, z'
'-x, -y, -z'

loop_
_atom_site_label
_atom_site_type_symbol
_atom_site_fract_x
_atom_site_fract_y
_atom_site_fract_z
_atom_site_U_iso_or_equiv
_atom_site_adp_type
_atom_site_occupancy
_atom_site_site_symmetry_order
_atom_site_calc_flag
_atom_site_refinement_flags_posn
_atom_site_refinement_flags_adp
_atom_site_refinement_flags_occupancy
_atom_site_disorder_assembly
_atom_site_disorder_group
Cd1 Cd 0.11715(2) -0.04230(2) 0.37078(2) 0.01293(6) Uani 1 1 d . . . . .
Cl1 Cl -0.09181(7) -0.08448(7) 0.19468(7) 0.02748(16) Uani 1 1 d . . . . .
O1 O 0.7673(2) 0.20159(19) 0.7025(2) 0.0243(4) Uani 1 1 d . . . . .
O2 O 0.5514(2) 0.08207(18) 0.6566(2) 0.0188(4) Uani 1 1 d . . . . .
O3 O 0.17767(19) 0.18176(17) 0.3731(2) 0.0180(4) Uani 1 1 d . . . . .
O4 O 0.00809(19) 0.14073(17) 0.48995(19) 0.0165(4) Uani 1 1 d . . . . .
O5 O 0.26737(19) 0.00336(19) 0.5678(2) 0.0206(4) Uani 1 1 d D . . . .
O6 O 0.46509(19) 0.19530(18) 0.3789(2) 0.0181(4) Uani 1 1 d G . . . .
H6A H 0.380288 0.214726 0.380415 0.027 Uiso 1 1 d G U . . .
H6B H 0.465731 0.114369 0.383084 0.027 Uiso 1 1 d G U . . .
N1 N 0.3869(2) 0.76044(19) 0.8202(2) 0.0120(4) Uani 1 1 d . . . . .
H1 H 0.455787 0.742609 0.757624 0.018 Uiso 1 1 calc R U . . .
C1 C 0.6311(3) 0.1881(2) 0.6955(3) 0.0150(5) Uani 1 1 d . . . . .
C2 C 0.5674(3) 0.3098(2) 0.7438(2) 0.0141(5) Uani 1 1 d . . . . .
C3 C 0.6506(3) 0.4328(2) 0.7664(3) 0.0163(5) Uani 1 1 d . . . . .
H3 H 0.746449 0.439863 0.747788 0.020 Uiso 1 1 calc R U . . .
C4 C 0.5939(3) 0.5448(2) 0.8159(3) 0.0167(5) Uani 1 1 d . . . . .
H4 H 0.650935 0.628018 0.830011 0.020 Uiso 1 1 calc R U . . .
C5 C 0.4533(3) 0.5356(2) 0.8450(2) 0.0132(4) Uani 1 1 d . . . . .
C6 C 0.3714(3) 0.4129(2) 0.8252(2) 0.0137(4) Uani 1 1 d . . . . .
H6 H 0.276939 0.405466 0.847060 0.016 Uiso 1 1 calc R U . . .
C7 C 0.4273(3) 0.3011(2) 0.7737(2) 0.0144(5) Uani 1 1 d . . . . .
H7 H 0.369641 0.218205 0.758675 0.017 Uiso 1 1 calc R U . . .
C8 C 0.3954(3) 0.6565(2) 0.9056(2) 0.0146(5) Uani 1 1 d . . . . .
H8A H 0.457795 0.694742 0.986764 0.017 Uiso 1 1 calc R U . . .
H8B H 0.298392 0.630560 0.926201 0.017 Uiso 1 1 calc R U . . .
C9 C 0.2396(3) 0.7492(2) 0.7422(3) 0.0147(5) Uani 1 1 d . . . . .
H9A H 0.167565 0.767330 0.800279 0.018 Uiso 1 1 calc R U . . .
H9B H 0.240023 0.815362 0.684759 0.018 Uiso 1 1 calc R U . . .
C10 C 0.1987(2) 0.6136(2) 0.6636(2) 0.0133(5) Uani 1 1 d . . . . .
C11 C 0.0853(2) 0.5299(2) 0.6906(3) 0.0144(5) Uani 1 1 d . . . . .
H11 H 0.030692 0.559987 0.755653 0.017 Uiso 1 1 calc R U . . .
C12 C 0.0516(2) 0.4022(2) 0.6227(2) 0.0137(5) Uani 1 1 d . . . . .
H12 H -0.026244 0.345750 0.640763 0.016 Uiso 1 1 calc R U . . .
C13 C 0.1326(2) 0.3579(2) 0.5284(2) 0.0126(4) Uani 1 1 d . . . . .
C14 C 0.1033(2) 0.2195(2) 0.4596(3) 0.0130(5) Uani 1 1 d . . . . .
C15 C 0.2442(3) 0.4430(2) 0.4989(3) 0.0142(5) Uani 1 1 d . . . . .
H15 H 0.298187 0.413317 0.433345 0.017 Uiso 1 1 calc R U . . .
C16 C 0.2758(3) 0.5706(2) 0.5654(3) 0.0150(5) Uani 1 1 d . . . . .
H16 H 0.350049 0.628658 0.544044 0.018 Uiso 1 1 calc R U . . .
C17 C 0.4342(2) 0.9004(2) 0.8919(2) 0.0134(5) Uani 1 1 d . . . . .
H17 H 0.413903 0.961412 0.830160 0.016 Uiso 1 1 calc R U . . .
C18 C 0.5969(3) 0.9200(2) 0.9346(3) 0.0151(5) Uani 1 1 d . . . . .
H18A H 0.646974 0.896446 0.859840 0.018 Uiso 1 1 calc R U . . .
H18B H 0.620908 0.861544 0.996837 0.018 Uiso 1 1 calc R U . . .
C19 C 0.6476(2) 1.0637(2) 0.9965(3) 0.0143(5) Uani 1 1 d . . . . .
H19A H 0.751872 1.075108 1.027120 0.017 Uiso 1 1 calc R U . . .
H19B H 0.630009 1.122041 0.932821 0.017 Uiso 1 1 calc R U . . .
O7 O 0.0870(5) 0.2219(5) 0.1020(5) 0.0309(10) Uani 0.5 1 d G . P . .
H7A H 0.094772 0.207443 0.178441 0.046 Uiso 0.5 1 d G U P . .
H7B H 0.084042 0.149929 0.051008 0.046 Uiso 0.5 1 d G U P . .
O8 O -0.0699(4) 0.3663(4) -0.0213(5) 0.0898(15) Uani 1 1 d G . . . .
H5A H 0.228790 0.035931 0.629357 0.135 Uiso 1 1 d DG U . . .
H5B H 0.353581 0.035492 0.579787 0.135 Uiso 1 1 d DG U . . .
H8C H -0.000723 0.338950 0.021067 0.135 Uiso 1 1 d G U . . .
H8D H -0.100883 0.310829 -0.088653 0.135 Uiso 1 1 d G U . . .

loop_
_atom_site_aniso_label
_atom_site_aniso_U_11
_atom_site_aniso_U_22
_atom_site_aniso_U_33
_atom_site_aniso_U_23
_atom_site_aniso_U_13
_atom_site_aniso_U_12
Cd1 0.01313(9) 0.00920(8) 0.01609(11) -0.00055(6) 0.00403(6) 0.00140(6)
Cl1 0.0236(3) 0.0333(4) 0.0231(4) -0.0003(3) -0.0018(3) 0.0056(3)
O1 0.0184(9) 0.0171(9) 0.0374(14) -0.0014(9) 0.0091(8) 0.0048(7)
O2 0.0198(8) 0.0137(8) 0.0226(11) -0.0004(7) 0.0039(7) 0.0043(7)
O3 0.0189(8) 0.0132(8) 0.0212(11) -0.0013(7) 0.0064(7) 0.0004(6)
O4 0.0176(8) 0.0118(8) 0.0194(10) 0.0003(7) 0.0055(7) -0.0008(6)
O5 0.0137(8) 0.0239(9) 0.0240(11) 0.0021(8) 0.0032(7) 0.0029(7)
O6 0.0170(8) 0.0138(8) 0.0238(11) 0.0024(7) 0.0056(7) 0.0018(6)
N1 0.0140(9) 0.0096(8) 0.0115(11) -0.0007(7) 0.0004(7) 0.0019(7)
C1 0.0192(11) 0.0149(10) 0.0122(13) 0.0025(9) 0.0039(9) 0.0055(9)
C2 0.0160(10) 0.0135(10) 0.0133(13) 0.0022(9) 0.0023(9) 0.0040(8)
C3 0.0158(10) 0.0151(11) 0.0183(14) 0.0022(10) 0.0040(9) 0.0028(9)
C4 0.0180(11) 0.0127(10) 0.0190(14) 0.0012(9) 0.0029(10) 0.0013(8)
C5 0.0189(11) 0.0122(10) 0.0086(12) 0.0003(8) 0.0012(9) 0.0052(8)
C6 0.0166(10) 0.0138(10) 0.0112(12) 0.0015(9) 0.0024(9) 0.0043(8)
C7 0.0172(10) 0.0119(10) 0.0138(13) 0.0015(9) 0.0013(9) 0.0021(8)
C8 0.0194(11) 0.0116(10) 0.0129(13) 0.0020(9) 0.0013(9) 0.0039(8)
C9 0.0145(10) 0.0111(10) 0.0164(13) -0.0017(9) -0.0022(9) 0.0023(8)
C10 0.0145(10) 0.0107(9) 0.0135(13) 0.0001(9) -0.0010(9) 0.0023(8)
C11 0.0135(10) 0.0132(10) 0.0158(13) 0.0001(9) 0.0013(9) 0.0029(8)
C12 0.0139(10) 0.0121(10) 0.0150(13) 0.0016(9) 0.0021(9) 0.0017(8)
C13 0.0120(9) 0.0099(9) 0.0151(13) 0.0020(9) -0.0005(9) 0.0012(8)
C14 0.0132(10) 0.0100(9) 0.0150(13) 0.0008(9) 0.0000(9) 0.0015(8)
C15 0.0159(10) 0.0130(10) 0.0134(13) 0.0012(9) 0.0032(9) 0.0012(8)
C16 0.0159(10) 0.0130(10) 0.0149(13) 0.0014(9) 0.0013(9) -0.0011(8)
C17 0.0140(10) 0.0086(9) 0.0159(13) -0.0012(9) -0.0003(9) 0.0006(8)
C18 0.0147(10) 0.0138(10) 0.0149(13) -0.0030(9) 0.0006(9) 0.0028(8)
C19 0.0149(10) 0.0133(10) 0.0135(13) -0.0014(9) 0.0024(9) 0.0009(8)
O7 0.038(2) 0.039(2) 0.023(3) 0.010(2) 0.011(2) 0.020(2)
O8 0.075(3) 0.084(3) 0.095(4) -0.039(3) 0.052(2) -0.021(2)

loop_
_atom_type_symbol
_atom_type_description
_atom_type_scat_dispersion_real
_atom_type_scat_dispersion_imag
_atom_type_scat_source
C C 0.0033 0.0016 'International Tables Vol C Tables 4.2.6.8 and 6.1.1.4'
H H 0.0000 0.0000 'International Tables Vol C Tables 4.2.6.8 and 6.1.1.4'
Cd Cd -0.8075 1.2024 'International Tables Vol C Tables 4.2.6.8 and 6.1.1.4'
Cl Cl 0.1484 0.1585 'International Tables Vol C Tables 4.2.6.8 and 6.1.1.4'
N N 0.0061 0.0033 'International Tables Vol C Tables 4.2.6.8 and 6.1.1.4'
O O 0.0106 0.0060 'International Tables Vol C Tables 4.2.6.8 and 6.1.1.4'

loop_
_geom_angle_atom_site_label_1
_geom_angle_atom_site_label_2
_geom_angle_atom_site_label_3
_geom_angle
_geom_angle_site_symmetry_1
_geom_angle_site_symmetry_3
_geom_angle_publ_flag
O1 Cd1 Cl1 97.70(7) 2_656 . ?
O1 Cd1 O3 127.28(7) 2_656 . ?
O1 Cd1 O4 100.48(8) 2_656 2_556 ?
O1 Cd1 O4 170.57(7) 2_656 . ?
O1 Cd1 O5 92.61(8) 2_656 . ?
O3 Cd1 Cl1 98.54(6) . . ?
O3 Cd1 O4 53.78(7) . . ?
O3 Cd1 O5 82.84(8) . . ?
O4 Cd1 Cl1 93.86(5) 2_556 . ?
O4 Cd1 Cl1 91.17(5) . . ?
O4 Cd1 O3 127.84(7) 2_556 . ?
O4 Cd1 O4 75.62(7) 2_556 . ?
O4 Cd1 O5 74.47(7) 2_556 . ?
O5 Cd1 Cl1 165.70(5) . . ?
O5 Cd1 O4 78.10(7) . . ?
C1 O1 Cd1 122.22(17) . 2_656 ?
C14 O3 Cd1 95.59(14) . . ?
Cd1 O4 Cd1 104.38(7) 2_556 . ?
C14 O4 Cd1 87.72(15) . . ?
C14 O4 Cd1 155.41(18) . 2_556 ?
Cd1 O5 H5A 114.6 . . ?
Cd1 O5 H5B 125.9 . . ?
H5A O5 H5B 108.1 . . ?
H6A O6 H6B 109.5 . . ?
C8 N1 H1 106.5 . . ?
C8 N1 C17 113.61(19) . . ?
C9 N1 H1 106.5 . . ?
C9 N1 C8 112.03(18) . . ?
C9 N1 C17 111.11(17) . . ?
C17 N1 H1 106.5 . . ?
O1 C1 C2 115.6(2) . . ?
O2 C1 O1 124.5(2) . . ?
O2 C1 C2 119.8(2) . . ?
C3 C2 C1 120.3(2) . . ?
C7 C2 C1 120.7(2) . . ?
C7 C2 C3 118.9(2) . . ?
C2 C3 H3 119.8 . . ?
C4 C3 C2 120.5(2) . . ?
C4 C3 H3 119.8 . . ?
C3 C4 H4 119.8 . . ?
C3 C4 C5 120.4(2) . . ?
C5 C4 H4 119.8 . . ?
C4 C5 C8 120.0(2) . . ?
C6 C5 C4 119.3(2) . . ?
C6 C5 C8 120.6(2) . . ?
C5 C6 H6 119.8 . . ?
C7 C6 C5 120.4(2) . . ?
C7 C6 H6 119.8 . . ?
C2 C7 H7 119.7 . . ?
C6 C7 C2 120.6(2) . . ?
C6 C7 H7 119.7 . . ?
N1 C8 H8A 109.0 . . ?
N1 C8 H8B 109.0 . . ?
C5 C8 N1 113.1(2) . . ?
C5 C8 H8A 109.0 . . ?
C5 C8 H8B 109.0 . . ?
H8A C8 H8B 107.8 . . ?
N1 C9 H9A 109.5 . . ?
N1 C9 H9B 109.5 . . ?
H9A C9 H9B 108.1 . . ?
C10 C9 N1 110.76(19) . . ?
C10 C9 H9A 109.5 . . ?
C10 C9 H9B 109.5 . . ?
C11 C10 C9 120.1(2) . . ?
C16 C10 C9 120.2(2) . . ?
C16 C10 C11 119.7(2) . . ?
C10 C11 H11 119.8 . . ?
C12 C11 C10 120.3(3) . . ?
C12 C11 H11 119.8 . . ?
C11 C12 H12 120.1 . . ?
C13 C12 C11 119.7(2) . . ?
C13 C12 H12 120.1 . . ?
C12 C13 C14 120.5(2) . . ?
C12 C13 C15 120.0(2) . . ?
C15 C13 C14 119.5(2) . . ?
O3 C14 C13 119.4(2) . . ?
O4 C14 O3 120.8(2) . . ?
O4 C14 C13 119.9(2) . . ?
C13 C15 H15 120.0 . . ?
C16 C15 C13 120.1(3) . . ?
C16 C15 H15 120.0 . . ?
C10 C16 H16 120.0 . . ?
C15 C16 C10 120.1(2) . . ?
C15 C16 H16 120.0 . . ?
N1 C17 H17 107.4 . . ?
N1 C17 C18 109.76(19) . . ?
C18 C17 H17 107.4 . . ?
C19 C17 N1 112.98(19) 2_677 . ?
C19 C17 H17 107.4 2_677 . ?
C19 C17 C18 111.6(2) 2_677 . ?
C17 C18 H18A 109.6 . . ?
C17 C18 H18B 109.6 . . ?
C17 C18 C19 110.19(19) . . ?
H18A C18 H18B 108.1 . . ?
C19 C18 H18A 109.6 . . ?
C19 C18 H18B 109.6 . . ?
C17 C19 C18 108.9(2) 2_677 . ?
C17 C19 H19A 109.9 2_677 . ?
C17 C19 H19B 109.9 2_677 . ?
C18 C19 H19A 109.9 . . ?
C18 C19 H19B 109.9 . . ?
H19A C19 H19B 108.3 . . ?
H7A O7 H7B 109.5 . . ?
H8C O8 H8D 109.5 . . ?

loop_
_geom_bond_atom_site_label_1
_geom_bond_atom_site_label_2
_geom_bond_distance
_geom_bond_site_symmetry_2
_geom_bond_publ_flag
Cd1 Cl1 2.5122(11) . ?
Cd1 O1 2.179(2) 2_656 ?
Cd1 O3 2.3340(18) . ?
Cd1 O4 2.304(2) 2_556 ?
Cd1 O4 2.510(2) . ?
Cd1 O5 2.347(2) . ?
O1 C1 1.273(3) . ?
O2 C1 1.251(3) . ?
O3 C14 1.268(3) . ?
O4 C14 1.259(3) . ?
O5 H5A 0.8351 . ?
O5 H5B 0.8353 . ?
O6 H6A 0.8500 . ?
O6 H6B 0.8500 . ?
N1 H1 1.0000 . ?
N1 C8 1.521(3) . ?
N1 C9 1.520(3) . ?
N1 C17 1.529(3) . ?
C1 C2 1.505(4) . ?
C2 C3 1.400(3) . ?
C2 C7 1.399(3) . ?
C3 H3 0.9500 . ?
C3 C4 1.391(4) . ?
C4 H4 0.9500 . ?
C4 C5 1.401(4) . ?
C5 C6 1.392(3) . ?
C5 C8 1.510(4) . ?
C6 H6 0.9500 . ?
C6 C7 1.392(4) . ?
C7 H7 0.9500 . ?
C8 H8A 0.9900 . ?
C8 H8B 0.9900 . ?
C9 H9A 0.9900 . ?
C9 H9B 0.9900 . ?
C9 C10 1.511(3) . ?
C10 C11 1.396(3) . ?
C10 C16 1.394(4) . ?
C11 H11 0.9500 . ?
C11 C12 1.395(3) . ?
C12 H12 0.9500 . ?
C12 C13 1.391(4) . ?
C13 C14 1.493(3) . ?
C13 C15 1.402(3) . ?
C15 H15 0.9500 . ?
C15 C16 1.388(3) . ?
C16 H16 0.9500 . ?
C17 H17 1.0000 . ?
C17 C18 1.535(3) . ?
C17 C19 1.520(4) 2_677 ?
C18 H18A 0.9900 . ?
C18 H18B 0.9900 . ?
C18 C19 1.539(3) . ?
C19 H19A 0.9900 . ?
C19 H19B 0.9900 . ?
O7 H7A 0.8496 . ?
O7 H7B 0.8505 . ?
O8 H8C 0.8499 . ?
O8 H8D 0.8499 . ?

loop_
_geom_hbond_atom_site_label_D
_geom_hbond_atom_site_label_H
_geom_hbond_atom_site_label_A
_geom_hbond_distance_DH
_geom_hbond_distance_HA
_geom_hbond_distance_DA
_geom_hbond_angle_DHA
_geom_hbond_site_symmetry_A
_geom_hbond_publ_flag
O6 H6A O3 0.85 1.90 2.703(3) 156.4 . yes
O6 H6B O2 0.85 2.01 2.834(3) 164.8 2_656 yes
N1 H1 O6 1.00 1.89 2.755(3) 143.5 2_666 yes
O5 H5B O2 0.84 1.93 2.734(3) 161.0 . yes
O5 H5B O2 0.84 2.92 3.186(3) 101.0 2_656 yes
O8 H8C O7 0.85 1.81 2.609(7) 155.4 . yes

loop_
_geom_torsion_atom_site_label_1
_geom_torsion_atom_site_label_2
_geom_torsion_atom_site_label_3
_geom_torsion_atom_site_label_4
_geom_torsion
_geom_torsion_site_symmetry_1
_geom_torsion_site_symmetry_2
_geom_torsion_site_symmetry_3
_geom_torsion_site_symmetry_4
_geom_torsion_publ_flag
Cd1 O1 C1 O2 6.1(4) 2_656 . . . ?
Cd1 O1 C1 C2 -176.69(17) 2_656 . . . ?
Cd1 O3 C14 O4 -15.6(2) . . . . ?
Cd1 O3 C14 C13 162.59(18) . . . . ?
Cd1 O4 C14 O3 135.0(3) 2_556 . . . ?
Cd1 O4 C14 O3 14.4(2) . . . . ?
Cd1 O4 C14 C13 -163.75(19) . . . . ?
Cd1 O4 C14 C13 -43.1(5) 2_556 . . . ?
O1 C1 C2 C3 13.9(4) . . . . ?
O1 C1 C2 C7 -162.5(2) . . . . ?
O2 C1 C2 C3 -168.8(2) . . . . ?
O2 C1 C2 C7 14.8(4) . . . . ?
N1 C9 C10 C11 113.1(2) . . . . ?
N1 C9 C10 C16 -65.7(3) . . . . ?
N1 C17 C18 C19 175.1(2) . . . . ?
C1 C2 C3 C4 -177.4(2) . . . . ?
C1 C2 C7 C6 176.3(2) . . . . ?
C2 C3 C4 C5 0.7(4) . . . . ?
C3 C2 C7 C6 -0.1(4) . . . . ?
C3 C4 C5 C6 0.7(4) . . . . ?
C3 C4 C5 C8 176.6(2) . . . . ?
C4 C5 C6 C7 -1.8(4) . . . . ?
C4 C5 C8 N1 63.6(3) . . . . ?
C5 C6 C7 C2 1.5(4) . . . . ?
C6 C5 C8 N1 -120.6(2) . . . . ?
C7 C2 C3 C4 -1.0(4) . . . . ?
C8 N1 C9 C10 -56.2(3) . . . . ?
C8 N1 C17 C18 70.1(3) . . . . ?
C8 N1 C17 C19 -55.2(2) . . . 2_677 ?
C8 C5 C6 C7 -177.6(2) . . . . ?
C9 N1 C8 C5 94.3(2) . . . . ?
C9 N1 C17 C18 -162.5(2) . . . . ?
C9 N1 C17 C19 72.2(2) . . . 2_677 ?
C9 C10 C11 C12 -176.7(2) . . . . ?
C9 C10 C16 C15 175.7(2) . . . . ?
C10 C11 C12 C13 0.6(3) . . . . ?
C11 C10 C16 C15 -3.0(3) . . . . ?
C11 C12 C13 C14 176.7(2) . . . . ?
C11 C12 C13 C15 -2.3(3) . . . . ?
C12 C13 C14 O3 179.3(2) . . . . ?
C12 C13 C14 O4 -2.5(3) . . . . ?
C12 C13 C15 C16 1.3(3) . . . . ?
C13 C15 C16 C10 1.4(4) . . . . ?
C14 C13 C15 C16 -177.7(2) . . . . ?
C15 C13 C14 O3 -1.7(3) . . . . ?
C15 C13 C14 O4 176.5(2) . . . . ?
C16 C10 C11 C12 2.0(3) . . . . ?
C17 N1 C8 C5 -138.7(2) . . . . ?
C17 N1 C9 C10 175.5(2) . . . . ?
C17 C18 C19 C17 57.2(3) . . . 2_677 ?
C19 C17 C18 C19 -58.8(3) 2_677 . . . ?
